data_7201787
loop_
_publ_author_name
'Mahon, Mary F.'
'Raithby, Paul R.'
'Sparkes, Hazel A.'

_publ_section_title
;
 Investigation of the factors favouring solid state [2 + 2]
 cycloaddition reactions; the [2 + 2] cycloaddition reaction of
 coumarin-3-carboxylic acid
;
_journal_issue 5
_journal_name_full CrystEngComm
_journal_page_first 573
_journal_paper_doi 10.1039/b715941b
_journal_volume 10
_journal_year 2008
_chemical_formula_moiety 'C20 H12 O8'
_chemical_formula_sum 'C20 H12 O8'
_chemical_formula_weight 380.30
_chemical_name_systematic
;
?
;
_space_group_IT_number 14
_symmetry_cell_setting monoclinic
_symmetry_space_group_name_Hall '-P 2yn'
_symmetry_space_group_name_H-M 'P 1 21/n 1'
_atom_sites_solution_hydrogens geom
_atom_sites_solution_primary direct
_atom_sites_solution_secondary difmap
_audit_creation_method SHELXL-97
_cell_angle_alpha 90.00
_cell_angle_beta 113.236(13)
_cell_angle_gamma 90.00
_cell_formula_units_Z 2
_cell_length_a 11.348(3)
_cell_length_b 5.881(3)
_cell_length_c 12.376(5)
_cell_measurement_reflns_used 12869
_cell_measurement_temperature 150(2)
_cell_measurement_theta_max 27.485
_cell_measurement_theta_min 2.91
_cell_volume 759.0(5)
_computing_cell_refinement 'HKL Scalepack (Otwinowski & Minor 1997)'
_computing_data_collection 'Collect (Nonius BV, 1997-2000)'
_computing_data_reduction 'HKL Denzo and Scalepack (Otwinowski & Minor 1997)'
_computing_molecular_graphics 'POV-Ray (Cason, 1991)'
_computing_publication_material 'WinGX publication routines (Farrugia, 1999)'
_computing_structure_refinement 'SHELXL-97 (Sheldrick, 1997)'
_computing_structure_solution 'SIR-97 (Altomare, 1999)'
_diffrn_ambient_temperature 150(2)
_diffrn_measured_fraction_theta_full 0.830
_diffrn_measured_fraction_theta_max 0.794
_diffrn_measurement_device_type 'Nonius KappaCCD'
_diffrn_measurement_method 'Nonius KappaCCD'
_diffrn_radiation_monochromator graphite
_diffrn_radiation_source 'fine-focus sealed tube'
_diffrn_radiation_type MoK\a
_diffrn_radiation_wavelength 0.71069
_diffrn_reflns_av_R_equivalents 0.1044
_diffrn_reflns_av_sigmaI/netI 0.1655
_diffrn_reflns_limit_h_max 14
_diffrn_reflns_limit_h_min -14
_diffrn_reflns_limit_k_max 7
_diffrn_reflns_limit_k_min -7
_diffrn_reflns_limit_l_max 16
_diffrn_reflns_limit_l_min -11
_diffrn_reflns_number 2945
_diffrn_reflns_theta_full 25.00
_diffrn_reflns_theta_max 27.65
_diffrn_reflns_theta_min 3.58
_exptl_absorpt_coefficient_mu 0.131
_exptl_absorpt_correction_T_max 1.000
_exptl_absorpt_correction_T_min 0.653
_exptl_absorpt_correction_type multi-scan
_exptl_absorpt_process_details 'Sortav (Blessing 1995)'
_exptl_crystal_colour colourless
_exptl_crystal_density_diffrn 1.664
_exptl_crystal_density_method 'not measured'
_exptl_crystal_description block
_exptl_crystal_F_000 392
_exptl_crystal_size_max 0.40
_exptl_crystal_size_mid 0.35
_exptl_crystal_size_min 0.30
_refine_diff_density_max 0.268
_refine_diff_density_min -0.250
_refine_diff_density_rms 0.074
_refine_ls_extinction_method none
_refine_ls_goodness_of_fit_ref 1.047
_refine_ls_hydrogen_treatment constr
_refine_ls_matrix_type full
_refine_ls_number_parameters 128
_refine_ls_number_reflns 1409
_refine_ls_number_restraints 0
_refine_ls_restrained_S_all 1.047
_refine_ls_R_factor_all 0.1911
_refine_ls_R_factor_gt 0.0847
_refine_ls_shift/su_max 0.000
_refine_ls_shift/su_mean 0.000
_refine_ls_structure_factor_coef Fsqd
_refine_ls_weighting_details 'calc w=1/[\s^2^(Fo^2^)+(0.0919P)^2^+0.2893P] where P=(Fo^2^+2Fc^2^)/3'
_refine_ls_weighting_scheme calc
_refine_ls_wR_factor_gt 0.1815
_refine_ls_wR_factor_ref 0.2273
_reflns_number_gt 674
_reflns_number_total 1409
_reflns_threshold_expression >2sigma(I)
_cod_data_source_file b715941b.txt
_cod_data_source_block h03has1(2)
_cod_original_cell_volume 758.9(5)
_cod_original_sg_symbol_H-M 'P 21/n'
_cod_database_code 7201787

loop_
_symmetry_equiv_pos_as_xyz
'x, y, z'
'-x+1/2, y+1/2, -z+1/2'
'-x, -y, -z'
'x-1/2, -y-1/2, z-1/2'

loop_
_atom_site_label
_atom_site_type_symbol
_atom_site_fract_x
_atom_site_fract_y
_atom_site_fract_z
_atom_site_U_iso_or_equiv
_atom_site_adp_type
_atom_site_occupancy
_atom_site_symmetry_multiplicity
_atom_site_calc_flag
_atom_site_refinement_flags
_atom_site_disorder_assembly
_atom_site_disorder_group
O1 O 0.5786(3) 0.2377(5) 0.7212(3) 0.0485(10) Uani 1 1 d . . .
O2 O 0.7293(3) 0.3470(6) 0.6655(3) 0.0563(11) Uani 1 1 d . . .
O3 O 0.8141(3) 0.0592(6) 0.5496(3) 0.0592(11) Uani 1 1 d . . .
H3A H 0.7980 0.1943 0.5611 0.071 Uiso 1 1 calc R . .
O4 O 0.7074(3) -0.2623(7) 0.4992(3) 0.0578(11) Uani 1 1 d . . .
C1 C 0.5050(5) 0.0628(8) 0.7398(4) 0.0463(13) Uani 1 1 d . . .
C2 C 0.4719(5) 0.0888(9) 0.8337(4) 0.0531(14) Uani 1 1 d . . .
H2 H 0.4963 0.2220 0.8808 0.064 Uiso 1 1 calc R . .
C3 C 0.4026(5) -0.0801(9) 0.8597(5) 0.0574(15) Uani 1 1 d . . .
H3 H 0.3778 -0.0623 0.9241 0.069 Uiso 1 1 calc R . .
C4 C 0.3693(5) -0.2757(10) 0.7916(4) 0.0539(14) Uani 1 1 d . . .
H4 H 0.3247 -0.3949 0.8112 0.065 Uiso 1 1 calc R . .
C5 C 0.4010(5) -0.2967(8) 0.6954(4) 0.0509(13) Uani 1 1 d . . .
H5 H 0.3761 -0.4295 0.6480 0.061 Uiso 1 1 calc R . .
C6 C 0.4687(4) -0.1273(9) 0.6663(4) 0.0476(13) Uani 1 1 d . . .
C7 C 0.5026(4) -0.1395(9) 0.5611(4) 0.0477(13) Uani 1 1 d . . .
H7 H 0.5267 -0.2977 0.5483 0.057 Uiso 1 1 calc R . .
C8 C 0.6033(4) 0.0343(8) 0.5586(4) 0.0452(12) Uani 1 1 d . . .
C9 C 0.6442(5) 0.2141(9) 0.6546(4) 0.0468(13) Uani 1 1 d . . .
C10 C 0.7138(5) -0.0706(10) 0.5357(4) 0.0467(12) Uani 1 1 d . . .

loop_
_atom_site_aniso_label
_atom_site_aniso_U_11
_atom_site_aniso_U_22
_atom_site_aniso_U_33
_atom_site_aniso_U_23
_atom_site_aniso_U_13
_atom_site_aniso_U_12
O1 0.051(2) 0.054(2) 0.0389(17) -0.0054(14) 0.0163(16) -0.0047(16)
O2 0.053(2) 0.063(2) 0.049(2) -0.0046(17) 0.0162(17) -0.011(2)
O3 0.049(2) 0.072(2) 0.055(2) -0.0002(19) 0.0189(18) 0.0002(19)
O4 0.056(2) 0.067(3) 0.050(2) 0.0006(18) 0.0195(17) 0.0075(18)
C1 0.042(3) 0.051(3) 0.041(3) 0.007(2) 0.010(2) 0.002(2)
C2 0.049(3) 0.065(4) 0.038(3) -0.002(2) 0.010(2) 0.001(3)
C3 0.049(3) 0.075(4) 0.043(3) 0.005(3) 0.012(2) -0.003(3)
C4 0.043(3) 0.068(4) 0.046(3) 0.004(3) 0.013(2) -0.005(2)
C5 0.044(3) 0.058(3) 0.043(3) 0.001(2) 0.008(2) -0.002(3)
C6 0.041(3) 0.058(3) 0.039(3) -0.002(2) 0.010(2) 0.001(2)
C7 0.042(3) 0.056(3) 0.038(3) 0.000(2) 0.008(2) 0.003(2)
C8 0.037(3) 0.058(3) 0.037(3) -0.006(2) 0.010(2) -0.005(2)
C9 0.048(3) 0.052(3) 0.035(3) 0.004(2) 0.011(2) 0.000(3)
C10 0.042(3) 0.057(3) 0.038(3) 0.002(2) 0.013(2) 0.002(3)

loop_
_atom_type_symbol
_atom_type_description
_atom_type_scat_dispersion_real
_atom_type_scat_dispersion_imag
_atom_type_scat_source
C C 0.0033 0.0016 'International Tables Vol C Tables 4.2.6.8 and 6.1.1.4'
H H 0.0000 0.0000 'International Tables Vol C Tables 4.2.6.8 and 6.1.1.4'
O O 0.0106 0.0060 'International Tables Vol C Tables 4.2.6.8 and 6.1.1.4'

loop_
_geom_angle_atom_site_label_1
_geom_angle_atom_site_label_2
_geom_angle_atom_site_label_3
_geom_angle
_geom_angle_site_symmetry_1
_geom_angle_site_symmetry_3
_geom_angle_publ_flag
C9 O1 C1 123.1(4) . . ?
C10 O3 H3A 109.5 . . ?
C2 C1 C6 122.3(5) . . ?
C2 C1 O1 116.1(4) . . ?
C6 C1 O1 121.6(5) . . ?
C1 C2 C3 119.4(5) . . ?
C1 C2 H2 120.3 . . ?
C3 C2 H2 120.3 . . ?
C2 C3 C4 119.9(5) . . ?
C2 C3 H3 120.1 . . ?
C4 C3 H3 120.1 . . ?
C5 C4 C3 119.8(5) . . ?
C5 C4 H4 120.1 . . ?
C3 C4 H4 120.1 . . ?
C4 C5 C6 121.3(5) . . ?
C4 C5 H5 119.4 . . ?
C6 C5 H5 119.4 . . ?
C5 C6 C1 117.2(5) . . ?
C5 C6 C7 123.3(5) . . ?
C1 C6 C7 119.5(5) . . ?
C6 C7 C8 115.6(4) . . ?
C6 C7 C8 115.2(4) . 3_656 ?
C8 C7 C8 91.0(3) . 3_656 ?
C6 C7 H7 111.2 . . ?
C8 C7 H7 111.2 . . ?
C8 C7 H7 111.2 3_656 . ?
C9 C8 C10 114.1(4) . . ?
C9 C8 C7 116.5(4) . . ?
C10 C8 C7 114.0(4) . . ?
C9 C8 C7 109.7(4) . 3_656 ?
C10 C8 C7 110.7(4) . 3_656 ?
C7 C8 C7 89.0(3) . 3_656 ?
O2 C9 O1 119.1(4) . . ?
O2 C9 C8 121.4(5) . . ?
O1 C9 C8 119.2(4) . . ?
O4 C10 O3 120.6(5) . . ?
O4 C10 C8 121.1(5) . . ?
O3 C10 C8 118.1(5) . . ?

loop_
_geom_bond_atom_site_label_1
_geom_bond_atom_site_label_2
_geom_bond_distance
_geom_bond_site_symmetry_2
_geom_bond_publ_flag
O1 C9 1.318(6) . ?
O1 C1 1.400(5) . ?
O2 C9 1.208(6) . ?
O3 C10 1.325(6) . ?
O3 H3A 0.8400 . ?
O4 C10 1.206(6) . ?
C1 C2 1.364(7) . ?
C1 C6 1.396(7) . ?
C2 C3 1.381(7) . ?
C2 H2 0.9500 . ?
C3 C4 1.388(8) . ?
C3 H3 0.9500 . ?
C4 C5 1.379(7) . ?
C4 H4 0.9500 . ?
C5 C6 1.389(7) . ?
C5 H5 0.9500 . ?
C6 C7 1.498(7) . ?
C7 C8 1.543(7) . ?
C7 C8 1.617(7) 3_656 ?
C7 H7 1.0000 . ?
C8 C9 1.520(7) . ?
C8 C10 1.521(7) . ?
C8 C7 1.617(7) 3_656 ?

loop_
_geom_hbond_atom_site_label_D
_geom_hbond_atom_site_label_H
_geom_hbond_atom_site_label_A
_geom_hbond_distance_DH
_geom_hbond_distance_HA
_geom_hbond_distance_DA
_geom_hbond_angle_DHA
_geom_hbond_site_symmetry_A
O3 H3A O2 0.84 1.97 2.634(5) 135.3 .
